data_7005895
loop_
_publ_author_name
'Lorenzini, Fabio'
'Patrick, Brian O.'
'James, Brian R.'

_publ_section_title
;
 Synthesis and X-ray structures of water-soluble
 tris(hydroxymethyl)phosphine complexes of rhodium(I).
;
_journal_issue 30
_journal_name_full 'Dalton transactions (Cambridge, England : 2003)'
_journal_page_first 3224
_journal_page_last 3226
_journal_paper_doi 10.1039/b706691k
_journal_year 2007
_chemical_formula_sum 'C11 H21 Cl O3 P Rh'
_chemical_formula_weight 370.61
_chemical_name_systematic
;
?
;
_space_group_IT_number 29
_symmetry_cell_setting orthorhombic
_symmetry_space_group_name_Hall 'P 2c -2ac'
_symmetry_space_group_name_H-M 'P c a 21'
_atom_sites_solution_hydrogens geom
_atom_sites_solution_primary direct
_atom_sites_solution_secondary difmap
_audit_creation_method SHELXL-97
_cell_angle_alpha 90.00
_cell_angle_beta 90.00
_cell_angle_gamma 90.00
_cell_formula_units_Z 8
_cell_length_a 12.5827(5)
_cell_length_b 18.3977(7)
_cell_length_c 11.7294(4)
_cell_measurement_reflns_used 4430
_cell_measurement_temperature 173(2)
_cell_measurement_theta_max 27.70
_cell_measurement_theta_min 2.21
_cell_volume 2715.27(18)
_computing_structure_refinement 'SHELXL-97 (Sheldrick, 1997)'
_diffrn_ambient_temperature 173(2)
_diffrn_measured_fraction_theta_full 0.996
_diffrn_measured_fraction_theta_max 0.996
_diffrn_measurement_device_type 'Bruker X8 APEX'
_diffrn_measurement_method 'area detector'
_diffrn_radiation_monochromator graphite
_diffrn_radiation_source 'fine-focus sealed tube'
_diffrn_radiation_type MoK\a
_diffrn_radiation_wavelength 0.71073
_diffrn_reflns_av_R_equivalents 0.0443
_diffrn_reflns_av_sigmaI/netI 0.0503
_diffrn_reflns_limit_h_max 16
_diffrn_reflns_limit_h_min -16
_diffrn_reflns_limit_k_max 24
_diffrn_reflns_limit_k_min -17
_diffrn_reflns_limit_l_max 15
_diffrn_reflns_limit_l_min -14
_diffrn_reflns_number 19471
_diffrn_reflns_theta_full 27.93
_diffrn_reflns_theta_max 27.93
_diffrn_reflns_theta_min 1.11
_exptl_absorpt_coefficient_mu 1.566
_exptl_absorpt_correction_T_max 0.896
_exptl_absorpt_correction_T_min 0.724
_exptl_absorpt_correction_type multi-scan
_exptl_crystal_colour yellow
_exptl_crystal_density_diffrn 1.813
_exptl_crystal_density_method 'not measured'
_exptl_crystal_description plate
_exptl_crystal_F_000 1504
_exptl_crystal_size_max 0.40
_exptl_crystal_size_mid 0.15
_exptl_crystal_size_min 0.07
_refine_diff_density_max 1.031
_refine_diff_density_min -0.493
_refine_diff_density_rms 0.105
_refine_ls_abs_structure_details 'Flack H D (1983), Acta Cryst. A39, 876-881'
_refine_ls_abs_structure_Flack -0.05(3)
_refine_ls_extinction_method none
_refine_ls_goodness_of_fit_ref 1.018
_refine_ls_hydrogen_treatment mixed
_refine_ls_matrix_type full
_refine_ls_number_parameters 328
_refine_ls_number_reflns 6225
_refine_ls_number_restraints 1
_refine_ls_restrained_S_all 1.018
_refine_ls_R_factor_all 0.0416
_refine_ls_R_factor_gt 0.0318
_refine_ls_shift/su_max 0.002
_refine_ls_shift/su_mean 0.000
_refine_ls_structure_factor_coef Fsqd
_refine_ls_weighting_details 'calc w=1/[\s^2^(Fo^2^)+(0.0338P)^2^+0.0000P] where P=(Fo^2^+2Fc^2^)/3'
_refine_ls_weighting_scheme calc
_refine_ls_wR_factor_gt 0.0680
_refine_ls_wR_factor_ref 0.0719
_reflns_number_gt 5394
_reflns_number_total 6225
_reflns_threshold_expression >2sigma(I)
_cod_data_source_file b706691k.txt
_cod_data_source_block bj439
_cod_original_sg_symbol_H-M 'P ca21'
_cod_database_code 7005895

loop_
_symmetry_equiv_pos_as_xyz
'x, y, z'
'-x, -y, z+1/2'
'-x+1/2, y, z+1/2'
'x+1/2, -y, z'

loop_
_atom_site_label
_atom_site_type_symbol
_atom_site_fract_x
_atom_site_fract_y
_atom_site_fract_z
_atom_site_U_iso_or_equiv
_atom_site_adp_type
_atom_site_occupancy
_atom_site_symmetry_multiplicity
_atom_site_calc_flag
_atom_site_refinement_flags
_atom_site_disorder_assembly
_atom_site_disorder_group
C1 C 1.1490(4) 1.0509(2) 0.5354(4) 0.0239(10) Uani 1 1 d . . .
H1A H 1.1118 1.0454 0.4615 0.029 Uiso 1 1 calc R . .
H1B H 1.1094 1.0868 0.5816 0.029 Uiso 1 1 calc R . .
C2 C 1.2381(3) 0.9838(2) 0.7322(4) 0.0208(11) Uani 1 1 d . . .
H2A H 1.2472 0.9399 0.7800 0.025 Uiso 1 1 calc R . .
H2B H 1.3090 0.9982 0.7033 0.025 Uiso 1 1 calc R . .
C3 C 1.0196(3) 0.9630(2) 0.6826(4) 0.0227(10) Uani 1 1 d . . .
H3A H 1.0080 1.0110 0.7185 0.027 Uiso 1 1 calc R . .
H3B H 0.9628 0.9552 0.6255 0.027 Uiso 1 1 calc R . .
C4 C 1.0470(3) 0.8106(2) 0.5270(4) 0.0241(10) Uani 1 1 d . . .
H4 H 1.0443 0.8330 0.5999 0.029 Uiso 1 1 calc R . .
C5 C 1.0424(3) 0.8553(2) 0.4316(4) 0.0223(10) Uani 1 1 d . . .
H5 H 1.0342 0.9060 0.4441 0.027 Uiso 1 1 calc R . .
C6 C 1.0493(4) 0.8295(3) 0.3090(4) 0.0276(10) Uani 1 1 d . . .
H6A H 1.0626 0.8720 0.2593 0.033 Uiso 1 1 calc R . .
H6B H 0.9799 0.8085 0.2868 0.033 Uiso 1 1 calc R . .
C7 C 1.1360(4) 0.7728(2) 0.2871(4) 0.0260(11) Uani 1 1 d . . .
H7A H 1.1060 0.7237 0.2996 0.031 Uiso 1 1 calc R . .
H7B H 1.1585 0.7760 0.2064 0.031 Uiso 1 1 calc R . .
C8 C 1.2331(4) 0.7824(2) 0.3634(4) 0.0235(10) Uani 1 1 d . . .
H8 H 1.2879 0.8136 0.3365 0.028 Uiso 1 1 calc R . .
C9 C 1.2483(4) 0.7501(2) 0.4673(4) 0.0264(11) Uani 1 1 d . . .
H9 H 1.3148 0.7588 0.5031 0.032 Uiso 1 1 calc R . .
C10 C 1.1712(4) 0.7024(2) 0.5311(4) 0.0316(12) Uani 1 1 d . . .
H10A H 1.1919 0.7013 0.6126 0.038 Uiso 1 1 calc R . .
H10B H 1.1766 0.6522 0.5012 0.038 Uiso 1 1 calc R . .
C11 C 1.0562(4) 0.7274(2) 0.5222(5) 0.0283(11) Uani 1 1 d . . .
H11A H 1.0146 0.7059 0.5855 0.034 Uiso 1 1 calc R . .
H11B H 1.0255 0.7096 0.4496 0.034 Uiso 1 1 calc R . .
C12 C 0.9735(4) 0.7081(3) 0.9243(4) 0.0271(11) Uani 1 1 d . . .
H12A H 1.0272 0.7062 0.8627 0.032 Uiso 1 1 calc R . .
H12B H 0.9796 0.7562 0.9615 0.032 Uiso 1 1 calc R . .
C13 C 0.8379(4) 0.7892(2) 0.7843(4) 0.0249(11) Uani 1 1 d . . .
H13A H 0.8784 0.8251 0.8298 0.030 Uiso 1 1 calc R . .
H13B H 0.8742 0.7838 0.7099 0.030 Uiso 1 1 calc R . .
C14 C 0.7515(4) 0.7212(2) 0.9811(4) 0.0217(11) Uani 1 1 d . . .
H14A H 0.6792 0.7318 0.9523 0.026 Uiso 1 1 calc R . .
H14B H 0.7470 0.6780 1.0312 0.026 Uiso 1 1 calc R . .
C15 C 0.9162(3) 0.5365(2) 0.8177(4) 0.0218(10) Uani 1 1 d . . .
H15 H 0.9194 0.5670 0.8830 0.026 Uiso 1 1 calc R . .
C16 C 0.9470(3) 0.5671(2) 0.7144(4) 0.0227(10) Uani 1 1 d . . .
H16 H 0.9647 0.6173 0.7137 0.027 Uiso 1 1 calc R . .
C17 C 0.9543(4) 0.5257(3) 0.6023(4) 0.0270(10) Uani 1 1 d . . .
H17A H 0.9763 0.4751 0.6186 0.032 Uiso 1 1 calc R . .
H17B H 1.0105 0.5482 0.5549 0.032 Uiso 1 1 calc R . .
C18 C 0.8500(4) 0.5240(3) 0.5329(4) 0.0290(11) Uani 1 1 d . . .
H18A H 0.8514 0.5641 0.4766 0.035 Uiso 1 1 calc R . .
H18B H 0.8468 0.4777 0.4899 0.035 Uiso 1 1 calc R . .
C19 C 0.7504(4) 0.5309(2) 0.6043(4) 0.0235(9) Uani 1 1 d . . .
H19 H 0.6988 0.5655 0.5810 0.028 Uiso 1 1 calc R . .
C20 C 0.7295(4) 0.4912(2) 0.6996(4) 0.0233(10) Uani 1 1 d . . .
H20 H 0.6659 0.5012 0.7403 0.028 Uiso 1 1 calc R . .
C21 C 0.8026(3) 0.4314(2) 0.7446(5) 0.0279(10) Uani 1 1 d . . .
H21A H 0.8444 0.4111 0.6806 0.033 Uiso 1 1 calc R . .
H21B H 0.7589 0.3917 0.7770 0.033 Uiso 1 1 calc R . .
C22 C 0.8785(4) 0.4597(2) 0.8360(4) 0.0257(10) Uani 1 1 d . . .
H22A H 0.8424 0.4570 0.9109 0.031 Uiso 1 1 calc R . .
H22B H 0.9412 0.4273 0.8392 0.031 Uiso 1 1 calc R . .
O1 O 1.2540(3) 1.07664(16) 0.5159(4) 0.0233(7) Uani 1 1 d . . .
O2 O 1.1953(3) 1.04135(15) 0.8003(3) 0.0234(7) Uani 1 1 d . . .
H2 H 1.2124 1.0816 0.7717 0.035 Uiso 1 1 calc R . .
O3 O 1.0137(3) 0.9081(2) 0.7669(4) 0.0327(8) Uani 1 1 d . . .
O12 O 0.9981(3) 0.65371(18) 1.0057(4) 0.0337(8) Uani 1 1 d . . .
O13 O 0.7339(3) 0.81617(15) 0.7656(4) 0.0259(8) Uani 1 1 d . . .
O14 O 0.7884(3) 0.78145(18) 1.0455(3) 0.0282(8) Uani 1 1 d . . .
P1 P 1.15055(8) 0.96211(6) 0.61062(10) 0.0163(2) Uani 1 1 d . . .
P2 P 0.83955(9) 0.70057(6) 0.85943(10) 0.0174(2) Uani 1 1 d . . .
Cl1 Cl 1.37770(7) 0.90276(5) 0.51057(11) 0.0243(2) Uani 1 1 d . . .
Cl2 Cl 0.61498(7) 0.65309(5) 0.74653(11) 0.0226(2) Uani 1 1 d . . .
Rh01 Rh 1.19765(2) 0.863774(15) 0.50283(3) 0.01620(7) Uani 1 1 d . . .
Rh2 Rh 0.78917(2) 0.601417(15) 0.75466(3) 0.01548(7) Uani 1 1 d . . .
H1 H 1.270(4) 1.063(3) 0.458(5) 0.023(15) Uiso 1 1 d . . .
H3 H 1.042(4) 0.919(3) 0.815(4) 0.018(15) Uiso 1 1 d . . .
H12 H 0.965(4) 0.664(3) 1.053(4) 0.024(17) Uiso 1 1 d . . .
H13 H 0.715(5) 0.798(3) 0.704(6) 0.05(2) Uiso 1 1 d . . .
H14 H 0.775(4) 0.817(3) 1.021(5) 0.028(16) Uiso 1 1 d . . .

loop_
_atom_site_aniso_label
_atom_site_aniso_U_11
_atom_site_aniso_U_22
_atom_site_aniso_U_33
_atom_site_aniso_U_23
_atom_site_aniso_U_13
_atom_site_aniso_U_12
C1 0.025(2) 0.024(2) 0.023(3) -0.0014(17) -0.0002(18) 0.0005(17)
C2 0.021(2) 0.0183(19) 0.024(3) -0.0017(17) -0.0045(18) -0.0021(15)
C3 0.020(2) 0.025(2) 0.023(3) -0.0034(18) 0.0023(18) -0.0021(17)
C4 0.023(2) 0.022(2) 0.027(3) -0.0036(18) -0.0009(18) -0.0057(17)
C5 0.017(2) 0.017(2) 0.033(3) 0.0013(18) -0.0017(18) 0.0023(16)
C6 0.027(2) 0.025(2) 0.031(3) 0.002(2) -0.003(2) -0.0002(19)
C7 0.032(3) 0.027(2) 0.020(3) -0.0037(18) -0.0019(19) 0.0033(19)
C8 0.026(2) 0.020(2) 0.024(3) -0.0058(19) 0.001(2) 0.0058(17)
C9 0.028(2) 0.021(2) 0.031(3) -0.0055(18) -0.003(2) 0.0042(19)
C10 0.040(3) 0.015(2) 0.039(4) -0.0013(19) -0.006(2) -0.0002(19)
C11 0.033(2) 0.022(2) 0.030(3) 0.000(2) 0.005(2) -0.0084(18)
C12 0.028(3) 0.027(3) 0.026(3) -0.007(2) -0.001(2) 0.0006(19)
C13 0.030(2) 0.019(2) 0.025(3) 0.0002(17) 0.0046(19) -0.0034(18)
C14 0.025(2) 0.017(2) 0.024(4) -0.0018(17) 0.001(2) -0.0011(17)
C15 0.021(2) 0.021(2) 0.024(3) -0.0058(18) -0.0011(18) 0.0062(17)
C16 0.022(2) 0.019(2) 0.028(3) -0.0050(18) 0.0020(18) 0.0010(17)
C17 0.030(2) 0.028(2) 0.023(3) -0.002(2) 0.006(2) 0.0041(19)
C18 0.037(3) 0.032(2) 0.019(3) -0.0060(19) 0.000(2) 0.007(2)
C19 0.030(2) 0.020(2) 0.021(3) 0.0007(19) -0.0095(19) 0.0042(18)
C20 0.024(2) 0.016(2) 0.030(3) -0.0079(19) -0.0028(19) -0.0032(17)
C21 0.038(3) 0.0149(19) 0.031(3) 0.001(2) -0.003(3) -0.0031(16)
C22 0.031(2) 0.021(2) 0.025(3) -0.0020(18) 0.000(2) 0.0045(18)
O1 0.0316(16) 0.0197(14) 0.019(2) -0.0018(16) 0.0052(15) -0.0031(14)
O2 0.0385(19) 0.0148(14) 0.0170(17) 0.0002(12) -0.0021(13) -0.0043(13)
O3 0.0320(18) 0.045(2) 0.021(2) -0.0001(18) 0.0002(19) -0.0174(15)
O12 0.0359(18) 0.038(2) 0.027(2) -0.003(2) -0.005(2) 0.0075(14)
O13 0.0361(19) 0.0184(14) 0.023(2) 0.0009(16) -0.0017(17) 0.0028(12)
O14 0.048(2) 0.0177(17) 0.0193(19) -0.0012(14) -0.0008(14) -0.0001(15)
P1 0.0170(5) 0.0138(5) 0.0182(6) -0.0010(4) 0.0012(4) -0.0017(4)
P2 0.0186(5) 0.0153(5) 0.0183(6) -0.0018(4) 0.0000(4) -0.0005(4)
Cl1 0.0162(4) 0.0323(5) 0.0244(6) -0.0023(5) 0.0018(5) -0.0034(4)
Cl2 0.0180(4) 0.0235(5) 0.0264(6) -0.0012(5) -0.0003(5) 0.0010(3)
Rh01 0.01686(13) 0.01458(14) 0.01716(17) -0.00162(14) 0.00073(15) -0.00034(12)
Rh2 0.01771(13) 0.01337(14) 0.01537(17) -0.00110(14) -0.00046(16) 0.00030(10)

loop_
_atom_type_symbol
_atom_type_description
_atom_type_scat_dispersion_real
_atom_type_scat_dispersion_imag
_atom_type_scat_source
C C 0.0033 0.0016 'International Tables Vol C Tables 4.2.6.8 and 6.1.1.4'
H H 0.0000 0.0000 'International Tables Vol C Tables 4.2.6.8 and 6.1.1.4'
O O 0.0106 0.0060 'International Tables Vol C Tables 4.2.6.8 and 6.1.1.4'
P P 0.1023 0.0942 'International Tables Vol C Tables 4.2.6.8 and 6.1.1.4'
Cl Cl 0.1484 0.1585 'International Tables Vol C Tables 4.2.6.8 and 6.1.1.4'
Rh Rh -1.1178 0.9187 'International Tables Vol C Tables 4.2.6.8 and 6.1.1.4'

loop_
_geom_angle_atom_site_label_1
_geom_angle_atom_site_label_2
_geom_angle_atom_site_label_3
_geom_angle
_geom_angle_site_symmetry_1
_geom_angle_site_symmetry_3
_geom_angle_publ_flag
O1 C1 P1 111.1(3) . . ?
O1 C1 H1A 109.4 . . ?
P1 C1 H1A 109.4 . . ?
O1 C1 H1B 109.4 . . ?
P1 C1 H1B 109.4 . . ?
H1A C1 H1B 108.0 . . ?
O2 C2 P1 111.5(3) . . ?
O2 C2 H2A 109.3 . . ?
P1 C2 H2A 109.3 . . ?
O2 C2 H2B 109.3 . . ?
P1 C2 H2B 109.3 . . ?
H2A C2 H2B 108.0 . . ?
O3 C3 P1 111.1(3) . . ?
O3 C3 H3A 109.4 . . ?
P1 C3 H3A 109.4 . . ?
O3 C3 H3B 109.4 . . ?
P1 C3 H3B 109.4 . . ?
H3A C3 H3B 108.0 . . ?
C5 C4 C11 124.3(4) . . ?
C5 C4 Rh01 70.3(3) . . ?
C11 C4 Rh01 112.5(3) . . ?
C5 C4 H4 117.9 . . ?
C11 C4 H4 117.9 . . ?
Rh01 C4 H4 87.3 . . ?
C4 C5 C6 125.2(4) . . ?
C4 C5 Rh01 71.9(3) . . ?
C6 C5 Rh01 110.0(3) . . ?
C4 C5 H5 117.4 . . ?
C6 C5 H5 117.4 . . ?
Rh01 C5 H5 88.1 . . ?
C5 C6 C7 114.4(4) . . ?
C5 C6 H6A 108.7 . . ?
C7 C6 H6A 108.7 . . ?
C5 C6 H6B 108.7 . . ?
C7 C6 H6B 108.7 . . ?
H6A C6 H6B 107.6 . . ?
C8 C7 C6 113.2(4) . . ?
C8 C7 H7A 108.9 . . ?
C6 C7 H7A 108.9 . . ?
C8 C7 H7B 108.9 . . ?
C6 C7 H7B 108.9 . . ?
H7A C7 H7B 107.8 . . ?
C9 C8 C7 125.7(4) . . ?
C9 C8 Rh01 70.8(3) . . ?
C7 C8 Rh01 110.1(3) . . ?
C9 C8 H8 117.2 . . ?
C7 C8 H8 117.2 . . ?
Rh01 C8 H8 89.1 . . ?
C8 C9 C10 127.3(5) . . ?
C8 C9 Rh01 73.7(3) . . ?
C10 C9 Rh01 105.7(3) . . ?
C8 C9 H9 116.4 . . ?
C10 C9 H9 116.4 . . ?
Rh01 C9 H9 90.7 . . ?
C9 C10 C11 113.7(4) . . ?
C9 C10 H10A 108.8 . . ?
C11 C10 H10A 108.8 . . ?
C9 C10 H10B 108.8 . . ?
C11 C10 H10B 108.8 . . ?
H10A C10 H10B 107.7 . . ?
C10 C11 C4 111.7(4) . . ?
C10 C11 H11A 109.3 . . ?
C4 C11 H11A 109.3 . . ?
C10 C11 H11B 109.3 . . ?
C4 C11 H11B 109.3 . . ?
H11A C11 H11B 107.9 . . ?
O12 C12 P2 115.0(3) . . ?
O12 C12 H12A 108.5 . . ?
P2 C12 H12A 108.5 . . ?
O12 C12 H12B 108.5 . . ?
P2 C12 H12B 108.5 . . ?
H12A C12 H12B 107.5 . . ?
O13 C13 P2 113.1(3) . . ?
O13 C13 H13A 109.0 . . ?
P2 C13 H13A 109.0 . . ?
O13 C13 H13B 109.0 . . ?
P2 C13 H13B 109.0 . . ?
H13A C13 H13B 107.8 . . ?
O14 C14 P2 112.1(3) . . ?
O14 C14 H14A 109.2 . . ?
P2 C14 H14A 109.2 . . ?
O14 C14 H14B 109.2 . . ?
P2 C14 H14B 109.2 . . ?
H14A C14 H14B 107.9 . . ?
C16 C15 C22 126.2(4) . . ?
C16 C15 Rh2 71.3(3) . . ?
C22 C15 Rh2 109.8(3) . . ?
C16 C15 H15 116.9 . . ?
C22 C15 H15 116.9 . . ?
Rh2 C15 H15 88.8 . . ?
C15 C16 C17 124.6(4) . . ?
C15 C16 Rh2 70.6(3) . . ?
C17 C16 Rh2 113.3(3) . . ?
C15 C16 H16 117.7 . . ?
C17 C16 H16 117.7 . . ?
Rh2 C16 H16 86.1 . . ?
C16 C17 C18 114.5(4) . . ?
C16 C17 H17A 108.6 . . ?
C18 C17 H17A 108.6 . . ?
C16 C17 H17B 108.6 . . ?
C18 C17 H17B 108.6 . . ?
H17A C17 H17B 107.6 . . ?
C19 C18 C17 114.2(4) . . ?
C19 C18 H18A 108.7 . . ?
C17 C18 H18A 108.7 . . ?
C19 C18 H18B 108.7 . . ?
C17 C18 H18B 108.7 . . ?
H18A C18 H18B 107.6 . . ?
C20 C19 C18 124.8(4) . . ?
C20 C19 Rh2 73.0(3) . . ?
C18 C19 Rh2 107.7(3) . . ?
C20 C19 H19 117.6 . . ?
C18 C19 H19 117.6 . . ?
Rh2 C19 H19 89.3 . . ?
C19 C20 C21 123.6(4) . . ?
C19 C20 Rh2 71.8(3) . . ?
C21 C20 Rh2 110.3(3) . . ?
C19 C20 H20 118.2 . . ?
C21 C20 H20 118.2 . . ?
Rh2 C20 H20 87.9 . . ?
C20 C21 C22 111.9(3) . . ?
C20 C21 H21A 109.2 . . ?
C22 C21 H21A 109.2 . . ?
C20 C21 H21B 109.2 . . ?
C22 C21 H21B 109.2 . . ?
H21A C21 H21B 107.9 . . ?
C15 C22 C21 114.7(4) . . ?
C15 C22 H22A 108.6 . . ?
C21 C22 H22A 108.6 . . ?
C15 C22 H22B 108.6 . . ?
C21 C22 H22B 108.6 . . ?
H22A C22 H22B 107.6 . . ?
C1 O1 H1 107(4) . . ?
C2 O2 H2 109.5 . . ?
C3 O3 H3 110(4) . . ?
C12 O12 H12 102(4) . . ?
C13 O13 H13 105(4) . . ?
C14 O14 H14 114(5) . . ?
C2 P1 C3 100.2(2) . . ?
C2 P1 C1 100.6(2) . . ?
C3 P1 C1 101.5(2) . . ?
C2 P1 Rh01 116.33(14) . . ?
C3 P1 Rh01 119.32(15) . . ?
C1 P1 Rh01 115.85(15) . . ?
C14 P2 C13 100.4(2) . . ?
C14 P2 C12 102.3(2) . . ?
C13 P2 C12 98.0(2) . . ?
C14 P2 Rh2 114.38(14) . . ?
C13 P2 Rh2 116.27(16) . . ?
C12 P2 Rh2 122.12(15) . . ?
C5 Rh01 C4 37.86(16) . . ?
C5 Rh01 C9 96.89(17) . . ?
C4 Rh01 C9 81.36(17) . . ?
C5 Rh01 C8 81.29(17) . . ?
C4 Rh01 C8 88.17(17) . . ?
C9 Rh01 C8 35.52(16) . . ?
C5 Rh01 P1 92.14(12) . . ?
C4 Rh01 P1 93.37(12) . . ?
C9 Rh01 P1 157.19(12) . . ?
C8 Rh01 P1 167.21(12) . . ?
C5 Rh01 Cl1 155.59(12) . . ?
C4 Rh01 Cl1 166.25(13) . . ?
C9 Rh01 Cl1 91.02(13) . . ?
C8 Rh01 Cl1 92.24(13) . . ?
P1 Rh01 Cl1 89.27(4) . . ?
C15 Rh2 C16 38.07(16) . . ?
C15 Rh2 C19 96.41(16) . . ?
C16 Rh2 C19 81.77(17) . . ?
C15 Rh2 C20 81.10(17) . . ?
C16 Rh2 C20 88.86(17) . . ?
C19 Rh2 C20 35.18(17) . . ?
C15 Rh2 P2 93.01(12) . . ?
C16 Rh2 P2 95.57(12) . . ?
C19 Rh2 P2 160.62(12) . . ?
C20 Rh2 P2 164.13(13) . . ?
C15 Rh2 Cl2 157.76(12) . . ?
C16 Rh2 Cl2 163.87(13) . . ?
C19 Rh2 Cl2 89.98(12) . . ?
C20 Rh2 Cl2 92.34(12) . . ?
P2 Rh2 Cl2 87.61(4) . . ?

loop_
_geom_bond_atom_site_label_1
_geom_bond_atom_site_label_2
_geom_bond_distance
_geom_bond_site_symmetry_2
_geom_bond_publ_flag
C1 O1 1.423(6) . ?
C1 P1 1.856(4) . ?
C1 H1A 0.9900 . ?
C1 H1B 0.9900 . ?
C2 O2 1.432(5) . ?
C2 P1 1.845(4) . ?
C2 H2A 0.9900 . ?
C2 H2B 0.9900 . ?
C3 O3 1.416(6) . ?
C3 P1 1.852(4) . ?
C3 H3A 0.9900 . ?
C3 H3B 0.9900 . ?
C4 C5 1.390(6) . ?
C4 C11 1.537(6) . ?
C4 Rh01 2.152(4) . ?
C4 H4 0.9500 . ?
C5 C6 1.517(6) . ?
C5 Rh01 2.131(4) . ?
C5 H5 0.9500 . ?
C6 C7 1.530(6) . ?
C6 H6A 0.9900 . ?
C6 H6B 0.9900 . ?
C7 C8 1.525(6) . ?
C7 H7A 0.9900 . ?
C7 H7B 0.9900 . ?
C8 C9 1.369(6) . ?
C8 Rh01 2.261(4) . ?
C8 H8 0.9500 . ?
C9 C10 1.508(7) . ?
C9 Rh01 2.225(4) . ?
C9 H9 0.9500 . ?
C10 C11 1.522(7) . ?
C10 H10A 0.9900 . ?
C10 H10B 0.9900 . ?
C11 H11A 0.9900 . ?
C11 H11B 0.9900 . ?
C12 O12 1.418(6) . ?
C12 P2 1.854(5) . ?
C12 H12A 0.9900 . ?
C12 H12B 0.9900 . ?
C13 O13 1.417(6) . ?
C13 P2 1.854(4) . ?
C13 H13A 0.9900 . ?
C13 H13B 0.9900 . ?
C14 O14 1.419(5) . ?
C14 P2 1.846(4) . ?
C14 H14A 0.9900 . ?
C14 H14B 0.9900 . ?
C15 C16 1.391(6) . ?
C15 C22 1.506(6) . ?
C15 Rh2 2.128(4) . ?
C15 H15 0.9500 . ?
C16 C17 1.522(6) . ?
C16 Rh2 2.137(4) . ?
C16 H16 0.9500 . ?
C17 C18 1.545(7) . ?
C17 H17A 0.9900 . ?
C17 H17B 0.9900 . ?
C18 C19 1.513(7) . ?
C18 H18A 0.9900 . ?
C18 H18B 0.9900 . ?
C19 C20 1.360(7) . ?
C19 Rh2 2.243(5) . ?
C19 H19 0.9500 . ?
C20 C21 1.528(6) . ?
C20 Rh2 2.257(4) . ?
C20 H20 0.9500 . ?
C21 C22 1.528(7) . ?
C21 H21A 0.9900 . ?
C21 H21B 0.9900 . ?
C22 H22A 0.9900 . ?
C22 H22B 0.9900 . ?
O1 H1 0.76(5) . ?
O2 H2 0.8400 . ?
O3 H3 0.69(5) . ?
O12 H12 0.71(5) . ?
O13 H13 0.82(6) . ?
O14 H14 0.73(5) . ?
P1 Rh01 2.2854(11) . ?
P2 Rh2 2.2890(11) . ?
Cl1 Rh01 2.3781(10) . ?
Cl2 Rh2 2.3910(10) . ?

loop_
_geom_torsion_atom_site_label_1
_geom_torsion_atom_site_label_2
_geom_torsion_atom_site_label_3
_geom_torsion_atom_site_label_4
_geom_torsion
_geom_torsion_site_symmetry_1
_geom_torsion_site_symmetry_2
_geom_torsion_site_symmetry_3
_geom_torsion_site_symmetry_4
_geom_torsion_publ_flag
C11 C4 C5 C6 -2.2(7) . . . . ?
Rh01 C4 C5 C6 102.1(4) . . . . ?
C11 C4 C5 Rh01 -104.3(4) . . . . ?
C4 C5 C6 C7 -44.0(6) . . . . ?
Rh01 C5 C6 C7 37.5(5) . . . . ?
C5 C6 C7 C8 -32.1(6) . . . . ?
C6 C7 C8 C9 91.2(5) . . . . ?
C6 C7 C8 Rh01 11.0(5) . . . . ?
C7 C8 C9 C10 -3.9(7) . . . . ?
Rh01 C8 C9 C10 97.5(5) . . . . ?
C7 C8 C9 Rh01 -101.4(4) . . . . ?
C8 C9 C10 C11 -38.8(6) . . . . ?
Rh01 C9 C10 C11 42.4(5) . . . . ?
C9 C10 C11 C4 -38.9(6) . . . . ?
C5 C4 C11 C10 94.9(5) . . . . ?
Rh01 C4 C11 C10 14.1(5) . . . . ?
C22 C15 C16 C17 -4.1(7) . . . . ?
Rh2 C15 C16 C17 -105.4(4) . . . . ?
C22 C15 C16 Rh2 101.3(4) . . . . ?
C15 C16 C17 C18 88.4(6) . . . . ?
Rh2 C16 C17 C18 6.6(5) . . . . ?
C16 C17 C18 C19 -26.8(6) . . . . ?
C17 C18 C19 C20 -49.1(6) . . . . ?
C17 C18 C19 Rh2 32.1(5) . . . . ?
C18 C19 C20 C21 -2.7(7) . . . . ?
Rh2 C19 C20 C21 -102.8(4) . . . . ?
C18 C19 C20 Rh2 100.1(4) . . . . ?
C19 C20 C21 C22 94.8(5) . . . . ?
Rh2 C20 C21 C22 13.7(5) . . . . ?
C16 C15 C22 C21 -41.8(6) . . . . ?
Rh2 C15 C22 C21 39.1(5) . . . . ?
C20 C21 C22 C15 -35.0(6) . . . . ?
O2 C2 P1 C3 -43.9(3) . . . . ?
O2 C2 P1 C1 60.0(3) . . . . ?
O2 C2 P1 Rh01 -174.0(2) . . . . ?
O3 C3 P1 C2 -62.9(3) . . . . ?
O3 C3 P1 C1 -166.1(3) . . . . ?
O3 C3 P1 Rh01 65.3(3) . . . . ?
O1 C1 P1 C2 51.7(4) . . . . ?
O1 C1 P1 C3 154.5(3) . . . . ?
O1 C1 P1 Rh01 -74.6(3) . . . . ?
O14 C14 P2 C13 -56.9(4) . . . . ?
O14 C14 P2 C12 43.7(3) . . . . ?
O14 C14 P2 Rh2 177.8(2) . . . . ?
O13 C13 P2 C14 -50.4(4) . . . . ?
O13 C13 P2 C12 -154.5(3) . . . . ?
O13 C13 P2 Rh2 73.6(4) . . . . ?
O12 C12 P2 C14 67.8(4) . . . . ?
O12 C12 P2 C13 170.3(3) . . . . ?
O12 C12 P2 Rh2 -61.6(4) . . . . ?
C6 C5 Rh01 C4 -121.7(4) . . . . ?
C4 C5 Rh01 C9 66.3(3) . . . . ?
C6 C5 Rh01 C9 -55.4(3) . . . . ?
C4 C5 Rh01 C8 98.3(3) . . . . ?
C6 C5 Rh01 C8 -23.4(3) . . . . ?
C4 C5 Rh01 P1 -92.7(2) . . . . ?
C6 C5 Rh01 P1 145.6(3) . . . . ?
C4 C5 Rh01 Cl1 174.3(2) . . . . ?
C6 C5 Rh01 Cl1 52.6(5) . . . . ?
C11 C4 Rh01 C5 119.9(4) . . . . ?
C5 C4 Rh01 C9 -113.2(3) . . . . ?
C11 C4 Rh01 C9 6.8(3) . . . . ?
C5 C4 Rh01 C8 -78.1(3) . . . . ?
C11 C4 Rh01 C8 41.8(3) . . . . ?
C5 C4 Rh01 P1 89.2(2) . . . . ?
C11 C4 Rh01 P1 -150.9(3) . . . . ?
C5 C4 Rh01 Cl1 -170.1(4) . . . . ?
C11 C4 Rh01 Cl1 -50.2(7) . . . . ?
C8 C9 Rh01 C5 64.4(3) . . . . ?
C10 C9 Rh01 C5 -60.5(3) . . . . ?
C8 C9 Rh01 C4 99.1(3) . . . . ?
C10 C9 Rh01 C4 -25.9(3) . . . . ?
C10 C9 Rh01 C8 -125.0(5) . . . . ?
C8 C9 Rh01 P1 177.0(3) . . . . ?
C10 C9 Rh01 P1 52.1(5) . . . . ?
C8 C9 Rh01 Cl1 -92.4(3) . . . . ?
C10 C9 Rh01 Cl1 142.6(3) . . . . ?
C9 C8 Rh01 C5 -115.1(3) . . . . ?
C7 C8 Rh01 C5 7.0(3) . . . . ?
C9 C8 Rh01 C4 -77.6(3) . . . . ?
C7 C8 Rh01 C4 44.4(3) . . . . ?
C7 C8 Rh01 C9 122.0(5) . . . . ?
C9 C8 Rh01 P1 -174.8(4) . . . . ?
C7 C8 Rh01 P1 -52.8(8) . . . . ?
C9 C8 Rh01 Cl1 88.6(3) . . . . ?
C7 C8 Rh01 Cl1 -149.4(3) . . . . ?
C2 P1 Rh01 C5 161.6(2) . . . . ?
C3 P1 Rh01 C5 41.3(2) . . . . ?
C1 P1 Rh01 C5 -80.5(2) . . . . ?
C2 P1 Rh01 C4 123.7(2) . . . . ?
C3 P1 Rh01 C4 3.4(2) . . . . ?
C1 P1 Rh01 C4 -118.4(2) . . . . ?
C2 P1 Rh01 C9 48.1(4) . . . . ?
C3 P1 Rh01 C9 -72.2(4) . . . . ?
C1 P1 Rh01 C9 166.0(4) . . . . ?
C2 P1 Rh01 C8 -139.7(6) . . . . ?
C3 P1 Rh01 C8 100.0(6) . . . . ?
C1 P1 Rh01 C8 -21.8(6) . . . . ?
C2 P1 Rh01 Cl1 -42.79(17) . . . . ?
C3 P1 Rh01 Cl1 -163.10(18) . . . . ?
C1 P1 Rh01 Cl1 75.09(17) . . . . ?
C22 C15 Rh2 C16 -122.8(4) . . . . ?
C16 C15 Rh2 C19 67.8(3) . . . . ?
C22 C15 Rh2 C19 -54.9(3) . . . . ?
C16 C15 Rh2 C20 99.6(3) . . . . ?
C22 C15 Rh2 C20 -23.2(3) . . . . ?
C16 C15 Rh2 P2 -95.2(2) . . . . ?
C22 C15 Rh2 P2 142.0(3) . . . . ?
C16 C15 Rh2 Cl2 173.7(3) . . . . ?
C22 C15 Rh2 Cl2 51.0(5) . . . . ?
C17 C16 Rh2 C15 120.3(4) . . . . ?
C15 C16 Rh2 C19 -111.6(3) . . . . ?
C17 C16 Rh2 C19 8.7(3) . . . . ?
C15 C16 Rh2 C20 -77.0(3) . . . . ?
C17 C16 Rh2 C20 43.3(3) . . . . ?
C15 C16 Rh2 P2 87.8(2) . . . . ?
C17 C16 Rh2 P2 -152.0(3) . . . . ?
C15 C16 Rh2 Cl2 -171.5(3) . . . . ?
C17 C16 Rh2 Cl2 -51.2(6) . . . . ?
C20 C19 Rh2 C15 64.6(3) . . . . ?
C18 C19 Rh2 C15 -57.4(3) . . . . ?
C20 C19 Rh2 C16 99.8(3) . . . . ?
C18 C19 Rh2 C16 -22.1(3) . . . . ?
C18 C19 Rh2 C20 -121.9(4) . . . . ?
C20 C19 Rh2 P2 -176.8(3) . . . . ?
C18 C19 Rh2 P2 61.3(5) . . . . ?
C20 C19 Rh2 Cl2 -94.1(3) . . . . ?
C18 C19 Rh2 Cl2 144.0(3) . . . . ?
C19 C20 Rh2 C15 -114.7(3) . . . . ?
C21 C20 Rh2 C15 5.2(3) . . . . ?
C19 C20 Rh2 C16 -77.3(3) . . . . ?
C21 C20 Rh2 C16 42.7(4) . . . . ?
C21 C20 Rh2 C19 120.0(5) . . . . ?
C19 C20 Rh2 P2 176.2(3) . . . . ?
C21 C20 Rh2 P2 -63.9(6) . . . . ?
C19 C20 Rh2 Cl2 86.6(3) . . . . ?
C21 C20 Rh2 Cl2 -153.4(3) . . . . ?
C14 P2 Rh2 C15 -107.7(2) . . . . ?
C13 P2 Rh2 C15 136.0(2) . . . . ?
C12 P2 Rh2 C15 16.4(2) . . . . ?
C14 P2 Rh2 C16 -145.8(2) . . . . ?
C13 P2 Rh2 C16 97.9(2) . . . . ?
C12 P2 Rh2 C16 -21.7(2) . . . . ?
C14 P2 Rh2 C19 133.2(4) . . . . ?
C13 P2 Rh2 C19 16.9(4) . . . . ?
C12 P2 Rh2 C19 -102.7(4) . . . . ?
C14 P2 Rh2 C20 -40.1(5) . . . . ?
C13 P2 Rh2 C20 -156.4(5) . . . . ?
C12 P2 Rh2 C20 84.0(5) . . . . ?
C14 P2 Rh2 Cl2 50.08(17) . . . . ?
C13 P2 Rh2 Cl2 -66.27(18) . . . . ?
C12 P2 Rh2 Cl2 174.17(19) . . . . ?
